data_7116386
loop_
_publ_author_name
'Chi-Tung Yeung'
'Wesley Ting Kwok Chan'
'Siu-Cheong Yan'
'Kwan-Leung Yu'
'King-Him Yim'
'Wing-Tak Wong'
'Ga-Lai Law'

_publ_section_title
;
 Lanthanide supramolecular helical diastereoselective breaking induced by
 point chirality: mixture or P-helix, M-helix
;
_journal_name_full Chem.Commun.
_journal_page_first 592
_journal_paper_doi 10.1039/C4cc08362H
_journal_volume 51
_journal_year 2015
_chemical_formula_moiety 'C132 H90 Eu2 N18, 6(C F3 O3 S)'
_chemical_formula_sum 'C138 H90 Eu2 F18 N18 O18 S6'
_chemical_formula_weight 3126.56
_chemical_name_systematic
; 
 ? 
;
_space_group_IT_number 2
_symmetry_cell_setting triclinic
_symmetry_space_group_name_Hall '-P 1'
_symmetry_space_group_name_H-M 'P -1'
_atom_sites_solution_hydrogens geom
_atom_sites_solution_primary direct
_atom_sites_solution_secondary difmap
_audit_creation_method SHELXL-97
_cell_angle_alpha 87.025(2)
_cell_angle_beta 70.961(2)
_cell_angle_gamma 89.269(2)
_cell_formula_units_Z 2
_cell_length_a 16.6790(5)
_cell_length_b 20.3099(6)
_cell_length_c 24.4218(8)
_cell_measurement_reflns_used 9972
_cell_measurement_temperature 296(2)
_cell_measurement_theta_max 19.19
_cell_measurement_theta_min 2.23
_cell_volume 7809.7(4)
_computing_cell_refinement 'Bruker APEX2'
_computing_data_collection 'Bruker APEX2'
_computing_data_reduction 'Bruker SAINT'
_computing_molecular_graphics 'Bruker SHELXTL'
_computing_publication_material 'Bruker SHELXTL'
_computing_structure_refinement 'SHELXL-97 (Sheldrick, 1997)'
_computing_structure_solution 'SHELXS-97 (Sheldrick, 1990)'
_diffrn_ambient_temperature 296(2)
_diffrn_measured_fraction_theta_full 0.999
_diffrn_measured_fraction_theta_max 0.999
_diffrn_measurement_device_type 'CCD area detector'
_diffrn_measurement_method 'phi and omega scans'
_diffrn_radiation_monochromator graphite
_diffrn_radiation_source 'fine-focus sealed tube'
_diffrn_radiation_type MoK\a
_diffrn_radiation_wavelength 0.71073
_diffrn_reflns_av_R_equivalents 0.1292
_diffrn_reflns_av_sigmaI/netI 0.1339
_diffrn_reflns_limit_h_max 20
_diffrn_reflns_limit_h_min -20
_diffrn_reflns_limit_k_max 25
_diffrn_reflns_limit_k_min -25
_diffrn_reflns_limit_l_max 30
_diffrn_reflns_limit_l_min -30
_diffrn_reflns_number 196288
_diffrn_reflns_theta_full 26.37
_diffrn_reflns_theta_max 26.37
_diffrn_reflns_theta_min 2.58
_exptl_absorpt_coefficient_mu 0.960
_exptl_absorpt_correction_T_max 0.9626
_exptl_absorpt_correction_T_min 0.8023
_exptl_absorpt_correction_type multi-scan
_exptl_absorpt_process_details 'SAINT ver 7.68a; BRUKER SADABS'
_exptl_crystal_colour yellow
_exptl_crystal_density_diffrn 1.330
_exptl_crystal_density_method 'not measured'
_exptl_crystal_description Plate
_exptl_crystal_F_000 3144
_exptl_crystal_size_max 0.24
_exptl_crystal_size_mid 0.16
_exptl_crystal_size_min 0.04
_refine_diff_density_max 1.063
_refine_diff_density_min -0.634
_refine_diff_density_rms 0.104
_refine_ls_extinction_method none
_refine_ls_goodness_of_fit_ref 0.952
_refine_ls_hydrogen_treatment constr
_refine_ls_matrix_type full
_refine_ls_number_parameters 1165
_refine_ls_number_reflns 31901
_refine_ls_number_restraints 5
_refine_ls_restrained_S_all 0.952
_refine_ls_R_factor_all 0.1465
_refine_ls_R_factor_gt 0.0754
_refine_ls_shift/su_max 0.002
_refine_ls_shift/su_mean 0.000
_refine_ls_structure_factor_coef Fsqd
_refine_ls_weighting_details 'calc w=1/[\s^2^(Fo^2^)+(0.1082P)^2^+0.0000P] where P=(Fo^2^+2Fc^2^)/3'
_refine_ls_weighting_scheme calc
_refine_ls_wR_factor_gt 0.1982
_refine_ls_wR_factor_ref 0.2205
_reflns_number_gt 15180
_reflns_number_total 31901
_reflns_threshold_expression >2sigma(I)
_cod_data_source_file c4cc08362h2.cif
_cod_data_source_block bcyct24
_cod_database_code 7116386

loop_
_symmetry_equiv_pos_as_xyz
'x, y, z'
'-x, -y, -z'

loop_
_atom_site_label
_atom_site_type_symbol
_atom_site_fract_x
_atom_site_fract_y
_atom_site_fract_z
_atom_site_U_iso_or_equiv
_atom_site_adp_type
_atom_site_occupancy
_atom_site_symmetry_multiplicity
_atom_site_calc_flag
_atom_site_refinement_flags
Eu1 Eu 0.72238(2) 0.684663(18) -0.026785(15) 0.05069(13) Uani 1 1 d .
Eu2 Eu 0.34469(2) 0.263979(18) 0.520368(15) 0.05270(13) Uani 1 1 d .
O1 O 0.7624(4) 0.8003(2) -0.0501(2) 0.0705(15) Uani 1 1 d .
O2 O 0.7744(3) 0.6072(2) 0.0342(2) 0.0577(13) Uani 1 1 d .
O3 O 0.4452(3) 0.2491(2) 0.4252(2) 0.0589(13) Uani 1 1 d .
O4 O 0.2141(3) 0.2011(3) 0.5666(2) 0.0705(15) Uani 1 1 d .
N1 N 0.8416(5) 0.8905(3) -0.0524(4) 0.089(2) Uani 1 1 d .
N2 N 0.8360(4) 0.7279(3) 0.0115(2) 0.0562(16) Uani 1 1 d .
N3 N 0.8327(4) 0.5883(3) 0.1049(3) 0.0573(16) Uani 1 1 d .
N4 N 0.4807(4) 0.2150(3) 0.3325(2) 0.0601(17) Uani 1 1 d .
N5 N 0.3137(4) 0.1708(3) 0.4616(3) 0.0568(16) Uani 1 1 d .
N6 N 0.1270(5) 0.1146(4) 0.5732(3) 0.087(2) Uani 1 1 d .
C1 C 0.8203(5) 0.8275(4) -0.0381(4) 0.066(2) Uani 1 1 d .
C2 C 0.8676(5) 0.7875(4) -0.0053(3) 0.060(2) Uani 1 1 d .
C3 C 0.9400(6) 0.8087(4) 0.0064(4) 0.086(3) Uani 1 1 d .
H3 H 0.9604 0.8515 -0.0044 0.104 Uiso 1 1 calc R
C4 C 0.9800(6) 0.7660(5) 0.0340(5) 0.106(4) Uani 1 1 d .
H4 H 1.0309 0.7776 0.0389 0.127 Uiso 1 1 calc R
C5 C 0.9420(5) 0.7036(4) 0.0548(4) 0.076(3) Uani 1 1 d .
H5 H 0.9641 0.6752 0.0773 0.091 Uiso 1 1 calc R
C6 C 0.8730(5) 0.6860(4) 0.0413(4) 0.065(2) Uani 1 1 d .
C7 C 0.8241(5) 0.6221(3) 0.0597(3) 0.0533(19) Uani 1 1 d .
C8 C 0.7863(5) 0.5306(4) 0.1331(3) 0.060(2) Uani 1 1 d .
C9 C 0.7342(5) 0.4957(4) 0.1143(3) 0.067(2) Uani 1 1 d .
H9 H 0.7289 0.5062 0.0782 0.080 Uiso 1 1 calc R
C10 C 0.7922(5) 0.5128(4) 0.1885(3) 0.070(2) Uani 1 1 d .
H10 H 0.8257 0.5376 0.2037 0.085 Uiso 1 1 calc R
C11 C 0.6885(5) 0.4446(4) 0.1482(3) 0.071(2) Uani 1 1 d .
H11 H 0.6514 0.4222 0.1343 0.085 Uiso 1 1 calc R
C12 C 0.7484(5) 0.4592(4) 0.2196(3) 0.064(2) Uani 1 1 d .
H12 H 0.7557 0.4457 0.2547 0.077 Uiso 1 1 calc R
C13 C 0.6935(4) 0.4247(3) 0.1996(3) 0.0515(18) Uani 1 1 d .
C14 C 0.6408(5) 0.3695(3) 0.2350(3) 0.0522(18) Uani 1 1 d .
C15 C 0.6148(6) 0.3678(4) 0.2948(3) 0.076(3) Uani 1 1 d .
H15 H 0.6326 0.4010 0.3132 0.091 Uiso 1 1 calc R
C16 C 0.6150(5) 0.3186(4) 0.2108(3) 0.069(2) Uani 1 1 d .
H16 H 0.6320 0.3183 0.1706 0.082 Uiso 1 1 calc R
C17 C 0.5627(6) 0.3177(4) 0.3283(3) 0.074(3) Uani 1 1 d .
H17 H 0.5449 0.3184 0.3685 0.089 Uiso 1 1 calc R
C18 C 0.5650(5) 0.2675(4) 0.2427(3) 0.067(2) Uani 1 1 d .
H18 H 0.5498 0.2333 0.2241 0.081 Uiso 1 1 calc R
C19 C 0.5375(5) 0.2675(4) 0.3025(3) 0.059(2) Uani 1 1 d .
C20 C 0.4367(5) 0.2114(4) 0.3886(3) 0.0551(19) Uani 1 1 d .
C21 C 0.3659(5) 0.1600(4) 0.4100(3) 0.057(2) Uani 1 1 d .
C22 C 0.3570(6) 0.1078(5) 0.3811(4) 0.092(3) Uani 1 1 d .
H22 H 0.3974 0.0991 0.3457 0.110 Uiso 1 1 calc R
C23 C 0.2858(7) 0.0661(5) 0.4050(5) 0.113(4) Uani 1 1 d .
H23 H 0.2765 0.0310 0.3847 0.136 Uiso 1 1 calc R
C24 C 0.2303(6) 0.0787(5) 0.4591(4) 0.093(3) Uani 1 1 d .
H24 H 0.1825 0.0524 0.4760 0.112 Uiso 1 1 calc R
C25 C 0.2463(5) 0.1306(4) 0.4880(3) 0.059(2) Uani 1 1 d .
C26 C 0.1944(5) 0.1511(4) 0.5462(3) 0.060(2) Uani 1 1 d .
O5 O 0.6824(3) 0.7103(3) -0.1125(2) 0.0614(14) Uani 1 1 d .
O6 O 0.6408(3) 0.7079(3) 0.0719(2) 0.0586(13) Uani 1 1 d .
O7 O 0.4207(3) 0.3711(2) 0.4946(2) 0.0579(13) Uani 1 1 d .
O8 O 0.3977(4) 0.1652(3) 0.5533(2) 0.0692(15) Uani 1 1 d .
N7 N 0.6291(5) 0.7831(4) -0.1642(3) 0.074(2) Uani 1 1 d .
N8 N 0.5877(4) 0.7496(3) -0.0136(2) 0.0518(15) Uani 1 1 d .
N9 N 0.5072(4) 0.7151(3) 0.1369(3) 0.0591(16) Uani 1 1 d .
N10 N 0.5464(4) 0.4254(3) 0.4655(2) 0.0480(14) Uani 1 1 d .
N11 N 0.4834(4) 0.2723(3) 0.5419(2) 0.0542(16) Uani 1 1 d .
N12 N 0.4704(6) 0.1092(4) 0.6057(4) 0.105(3) Uani 1 1 d .
C27 C 0.6336(5) 0.7554(4) -0.1148(3) 0.058(2) Uani 1 1 d .
C28 C 0.5766(5) 0.7823(4) -0.0611(3) 0.060(2) Uani 1 1 d .
C29 C 0.5128(6) 0.8296(5) -0.0522(5) 0.096(3) Uani 1 1 d .
H29 H 0.5045 0.8533 -0.0835 0.115 Uiso 1 1 calc R
C30 C 0.4633(6) 0.8407(5) 0.0026(4) 0.089(3) Uani 1 1 d .
H30 H 0.4187 0.8702 0.0081 0.106 Uiso 1 1 calc R
C31 C 0.4759(6) 0.8116(5) 0.0476(4) 0.079(3) Uani 1 1 d .
H31 H 0.4434 0.8224 0.0848 0.095 Uiso 1 1 calc R
C32 C 0.5373(5) 0.7651(4) 0.0394(3) 0.060(2) Uani 1 1 d .
C33 C 0.5659(5) 0.7269(4) 0.0847(3) 0.0540(19) Uani 1 1 d .
C34 C 0.5168(5) 0.6793(4) 0.1851(3) 0.0523(18) Uani 1 1 d .
C35 C 0.4515(5) 0.6773(4) 0.2352(3) 0.069(2) Uani 1 1 d .
H35 H 0.4041 0.7031 0.2376 0.083 Uiso 1 1 calc R
C36 C 0.5875(5) 0.6418(4) 0.1830(3) 0.062(2) Uani 1 1 d .
H36 H 0.6344 0.6421 0.1495 0.075 Uiso 1 1 calc R
C37 C 0.4521(6) 0.6394(4) 0.2823(3) 0.070(2) Uani 1 1 d .
H37 H 0.4044 0.6385 0.3153 0.084 Uiso 1 1 calc R
C38 C 0.5870(5) 0.6043(4) 0.2309(3) 0.063(2) Uani 1 1 d .
H38 H 0.6345 0.5785 0.2283 0.076 Uiso 1 1 calc R
C39 C 0.5225(5) 0.6015(4) 0.2825(3) 0.0542(19) Uani 1 1 d .
C40 C 0.5245(5) 0.5601(3) 0.3323(3) 0.0464(17) Uani 1 1 d .
C41 C 0.4567(5) 0.5229(4) 0.3655(3) 0.067(2) Uani 1 1 d .
H41 H 0.4057 0.5275 0.3578 0.081 Uiso 1 1 calc R
C42 C 0.5978(6) 0.5540(4) 0.3470(3) 0.066(2) Uani 1 1 d .
H42 H 0.6451 0.5796 0.3268 0.079 Uiso 1 1 calc R
C43 C 0.4598(6) 0.4776(4) 0.4109(3) 0.073(2) Uani 1 1 d .
H43 H 0.4125 0.4523 0.4315 0.088 Uiso 1 1 calc R
C44 C 0.6016(5) 0.5095(4) 0.3922(3) 0.064(2) Uani 1 1 d .
H44 H 0.6519 0.5056 0.4008 0.077 Uiso 1 1 calc R
C45 C 0.5328(5) 0.4718(4) 0.4238(3) 0.0515(18) Uani 1 1 d .
C46 C 0.4950(5) 0.3787(3) 0.4962(3) 0.0481(18) Uani 1 1 d .
C47 C 0.5293(4) 0.3282(3) 0.5300(3) 0.0487(18) Uani 1 1 d .
C48 C 0.5991(5) 0.3369(4) 0.5489(3) 0.062(2) Uani 1 1 d .
H48 H 0.6284 0.3768 0.5410 0.075 Uiso 1 1 calc R
C49 C 0.6238(5) 0.2866(4) 0.5788(3) 0.067(2) Uani 1 1 d .
H49 H 0.6711 0.2909 0.5906 0.080 Uiso 1 1 calc R
C50 C 0.5765(5) 0.2293(4) 0.5912(3) 0.069(2) Uani 1 1 d .
H50 H 0.5911 0.1948 0.6125 0.082 Uiso 1 1 calc R
C51 C 0.5059(5) 0.2222(4) 0.5718(3) 0.0544(19) Uani 1 1 d .
C52 C 0.4548(6) 0.1640(4) 0.5768(4) 0.075(2) Uani 1 1 d .
O9 O 0.8560(3) 0.6798(3) -0.1036(2) 0.0681(15) Uani 1 1 d .
O10 O 0.6145(3) 0.5972(2) 0.0045(2) 0.0547(12) Uani 1 1 d .
O11 O 0.2841(3) 0.3201(3) 0.4533(2) 0.0570(13) Uani 1 1 d .
O12 O 0.3122(4) 0.2854(3) 0.6220(2) 0.0671(15) Uani 1 1 d .
N13 N 0.9469(4) 0.6406(4) -0.1833(3) 0.081(2) Uani 1 1 d .
N14 N 0.7542(4) 0.5806(3) -0.0838(2) 0.0499(15) Uani 1 1 d .
N15 N 0.5909(4) 0.4843(3) 0.0168(2) 0.0538(16) Uani 1 1 d .
N16 N 0.2270(4) 0.4156(3) 0.4268(2) 0.0607(17) Uani 1 1 d .
N17 N 0.2262(4) 0.3473(3) 0.5608(3) 0.0602(17) Uani 1 1 d .
N18 N 0.2232(4) 0.3121(3) 0.7078(3) 0.0679(18) Uani 1 1 d .
C53 C 0.8782(5) 0.6385(4) -0.1401(4) 0.059(2) Uani 1 1 d .
C54 C 0.8187(5) 0.5790(4) -0.1305(3) 0.0515(18) Uani 1 1 d .
C55 C 0.8343(5) 0.5255(4) -0.1680(3) 0.066(2) Uani 1 1 d .
H55 H 0.8808 0.5251 -0.2018 0.079 Uiso 1 1 calc R
C56 C 0.7781(5) 0.4762(4) -0.1520(4) 0.070(2) Uani 1 1 d .
H56 H 0.7847 0.4414 -0.1763 0.084 Uiso 1 1 calc R
C57 C 0.7093(5) 0.4743(4) -0.0998(3) 0.067(2) Uani 1 1 d .
H57 H 0.6733 0.4380 -0.0877 0.081 Uiso 1 1 calc R
C58 C 0.6989(5) 0.5289(4) -0.0681(3) 0.0551(19) Uani 1 1 d .
C59 C 0.6303(4) 0.5411(4) -0.0122(3) 0.0465(17) Uani 1 1 d .
C60 C 0.5285(4) 0.4811(4) 0.0744(3) 0.0503(18) Uani 1 1 d .
C61 C 0.5009(5) 0.4173(4) 0.0952(3) 0.063(2) Uani 1 1 d .
H61 H 0.5198 0.3819 0.0717 0.075 Uiso 1 1 calc R
C62 C 0.4977(5) 0.5325(4) 0.1089(3) 0.064(2) Uani 1 1 d .
H62 H 0.5131 0.5756 0.0949 0.077 Uiso 1 1 calc R
C63 C 0.4469(5) 0.4072(4) 0.1493(3) 0.065(2) Uani 1 1 d .
H63 H 0.4261 0.3648 0.1617 0.078 Uiso 1 1 calc R
C64 C 0.4436(5) 0.5201(4) 0.1645(3) 0.068(2) Uani 1 1 d .
H64 H 0.4215 0.5553 0.1875 0.081 Uiso 1 1 calc R
C65 C 0.4213(5) 0.4567(4) 0.1870(3) 0.0550(19) Uani 1 1 d .
C66 C 0.3670(6) 0.4444(4) 0.2478(3) 0.065(2) Uani 1 1 d .
C67 C 0.3856(5) 0.3897(4) 0.2788(3) 0.069(2) Uani 1 1 d .
H67 H 0.4275 0.3602 0.2601 0.082 Uiso 1 1 calc R
C68 C 0.2998(6) 0.4834(4) 0.2761(3) 0.071(2) Uani 1 1 d .
H68 H 0.2838 0.5183 0.2558 0.085 Uiso 1 1 calc R
C69 C 0.3405(6) 0.3796(5) 0.3382(3) 0.081(3) Uani 1 1 d .
H69 H 0.3553 0.3450 0.3593 0.097 Uiso 1 1 calc R
C70 C 0.2555(5) 0.4712(4) 0.3347(3) 0.066(2) Uani 1 1 d .
H70 H 0.2112 0.4989 0.3533 0.079 Uiso 1 1 calc R
C71 C 0.2754(5) 0.4200(4) 0.3652(3) 0.0552(19) Uani 1 1 d .
C72 C 0.2378(5) 0.3690(4) 0.4645(3) 0.055(2) Uani 1 1 d .
C73 C 0.1917(6) 0.3798(4) 0.5270(3) 0.059(2) Uani 1 1 d .
C74 C 0.1247(7) 0.4174(5) 0.5489(4) 0.094(3) Uani 1 1 d .
H74 H 0.1009 0.4412 0.5245 0.113 Uiso 1 1 calc R
C75 C 0.0875(8) 0.4212(5) 0.6131(5) 0.117(4) Uani 1 1 d .
H75 H 0.0389 0.4457 0.6296 0.140 Uiso 1 1 calc R
C76 C 0.1252(7) 0.3892(5) 0.6457(4) 0.097(3) Uani 1 1 d .
H76 H 0.1049 0.3920 0.6857 0.117 Uiso 1 1 calc R
C77 C 0.1965(5) 0.3507(4) 0.6197(3) 0.063(2) Uani 1 1 d .
C78 C 0.2465(5) 0.3151(4) 0.6511(3) 0.0545(19) Uani 1 1 d .
C79 C 0.8099(7) 0.9303(5) -0.0928(5) 0.100(3) Uani 1 1 d .
C80 C 0.7533(16) 0.9763(12) -0.0566(10) 0.232(9) Uiso 1 1 d .
C81 C 0.657(2) 0.9535(16) -0.0299(14) 0.42(2) Uiso 1 1 d .
H81A H 0.6245 0.9871 -0.0061 0.627 Uiso 1 1 calc R
H81B H 0.6532 0.9133 -0.0069 0.627 Uiso 1 1 calc R
H81C H 0.6345 0.9465 -0.0608 0.627 Uiso 1 1 calc R
C82 C 0.7320(6) 1.0353(5) -0.1036(4) 0.122(4) Uiso 1 1 d G
C83 C 0.7741(6) 1.0956(5) -0.1134(4) 0.152(5) Uiso 1 1 d G
H83 H 0.8093 1.1054 -0.0922 0.182 Uiso 1 1 calc R
C84 C 0.7636(7) 1.1412(4) -0.1549(5) 0.237(9) Uiso 1 1 d G
H84 H 0.7918 1.1815 -0.1615 0.284 Uiso 1 1 calc R
C85 C 0.7110(7) 1.1266(5) -0.1866(4) 0.169(6) Uiso 1 1 d G
H85 H 0.7039 1.1571 -0.2144 0.203 Uiso 1 1 calc R
C86 C 0.6688(6) 1.0663(6) -0.1768(4) 0.188(7) Uiso 1 1 d G
H86 H 0.6336 1.0565 -0.1980 0.226 Uiso 1 1 calc R
C87 C 0.6794(6) 1.0206(4) -0.1353(5) 0.194(7) Uiso 1 1 d G
H87 H 0.6512 0.9803 -0.1287 0.233 Uiso 1 1 calc R
C88 C 0.0692(9) 0.1306(7) 0.6340(6) 0.156(6) Uani 1 1 d .
C89 C -0.005(2) 0.0938(17) 0.6775(14) 0.338(15) Uiso 1 1 d D
C90 C 0.000(2) 0.0927(19) 0.7387(14) 0.45(2) Uiso 1 1 d D
H90A H -0.0484 0.0704 0.7652 0.676 Uiso 1 1 calc R
H90B H 0.0023 0.1371 0.7500 0.676 Uiso 1 1 calc R
H90C H 0.0509 0.0698 0.7396 0.676 Uiso 1 1 calc R
C91 C 0.0374(15) 0.0136(10) 0.6729(9) 0.233(9) Uiso 1 1 d G
C92 C 0.0046(18) -0.0326(17) 0.6457(12) 0.79(5) Uiso 1 1 d G
H92 H -0.0383 -0.0208 0.6307 0.946 Uiso 1 1 calc R
C93 C 0.036(3) -0.0965(14) 0.6410(14) 0.69(5) Uiso 1 1 d G
H93 H 0.0142 -0.1274 0.6229 0.830 Uiso 1 1 calc R
C94 C 0.100(3) -0.1142(11) 0.6635(15) 0.47(2) Uiso 1 1 d G
H94 H 0.1214 -0.1570 0.6604 0.559 Uiso 1 1 calc R
C95 C 0.133(2) -0.068(2) 0.6907(17) 0.97(8) Uiso 1 1 d G
H95 H 0.1761 -0.0799 0.7057 1.167 Uiso 1 1 calc R
C96 C 0.1016(19) -0.0041(16) 0.6953(14) 0.80(6) Uiso 1 1 d G
H96 H 0.1235 0.0268 0.7135 0.960 Uiso 1 1 calc R
C97 C 0.6813(6) 0.7593(5) -0.2204(4) 0.083(3) Uani 1 1 d .
H97 H 0.6627 0.7260 -0.2381 0.100 Uiso 1 1 calc R
C98 C 0.7669(9) 0.7921(7) -0.2479(6) 0.127(4) Uiso 1 1 d .
C99 C 0.7988(13) 0.8391(10) -0.2317(9) 0.243(9) Uiso 1 1 d .
H99A H 0.8536 0.8492 -0.2594 0.364 Uiso 1 1 calc R
H99B H 0.8046 0.8277 -0.1946 0.364 Uiso 1 1 calc R
H99C H 0.7627 0.8770 -0.2287 0.364 Uiso 1 1 calc R
C100 C 0.8178(5) 0.7570(4) -0.3034(4) 0.103(3) Uiso 1 1 d G
C101 C 0.8592(6) 0.6992(5) -0.2957(4) 0.156(5) Uiso 1 1 d G
H101 H 0.8531 0.6821 -0.2585 0.187 Uiso 1 1 calc R
C102 C 0.9095(6) 0.6668(4) -0.3436(5) 0.192(7) Uiso 1 1 d G
H102 H 0.9371 0.6281 -0.3385 0.231 Uiso 1 1 calc R
C103 C 0.9185(6) 0.6923(6) -0.3993(4) 0.178(6) Uiso 1 1 d G
H103 H 0.9522 0.6707 -0.4313 0.214 Uiso 1 1 calc R
C104 C 0.8772(7) 0.7502(6) -0.4069(3) 0.186(7) Uiso 1 1 d G
H104 H 0.8832 0.7673 -0.4441 0.223 Uiso 1 1 calc R
C105 C 0.8269(6) 0.7826(4) -0.3590(5) 0.165(6) Uiso 1 1 d G
H105 H 0.7992 0.8213 -0.3641 0.198 Uiso 1 1 calc R
C106 C 0.4525(9) 0.0347(7) 0.5856(7) 0.165(6) Uani 1 1 d D
C107 C 0.3657(11) 0.0190(7) 0.6228(7) 0.291(12) Uiso 1 1 d D
C108 C 0.3619(12) 0.0160(9) 0.6838(8) 0.230(9) Uiso 1 1 d D
H10A H 0.3051 0.0056 0.7082 0.346 Uiso 1 1 calc R
H10B H 0.3784 0.0579 0.6933 0.346 Uiso 1 1 calc R
H10C H 0.3999 -0.0174 0.6897 0.346 Uiso 1 1 calc R
C109 C 0.3609(8) -0.0418(5) 0.5893(5) 0.208(8) Uiso 1 1 d GD
C110 C 0.3818(6) -0.1026(7) 0.6097(4) 0.165(6) Uiso 1 1 d GD
H110 H 0.4097 -0.1046 0.6371 0.198 Uiso 1 1 calc R
C111 C 0.3611(7) -0.1604(5) 0.5892(5) 0.248(9) Uiso 1 1 d G
H111 H 0.3750 -0.2010 0.6029 0.297 Uiso 1 1 calc R
C112 C 0.3194(8) -0.1574(6) 0.5483(5) 0.186(6) Uiso 1 1 d G
H112 H 0.3055 -0.1960 0.5345 0.223 Uiso 1 1 calc R
C113 C 0.2985(8) -0.0966(8) 0.5278(5) 0.269(11) Uiso 1 1 d G
H113 H 0.2707 -0.0946 0.5004 0.323 Uiso 1 1 calc R
C114 C 0.3193(9) -0.0388(6) 0.5483(6) 0.385(17) Uiso 1 1 d G
H114 H 0.3053 0.0018 0.5347 0.462 Uiso 1 1 calc R
C115 C 1.0073(6) 0.6958(5) -0.1939(4) 0.088(3) Uani 1 1 d .
C116 C 1.0908(8) 0.6658(6) -0.1810(5) 0.120(4) Uiso 1 1 d .
C117 C 1.0664(16) 0.6226(12) -0.1266(10) 0.304(12) Uiso 1 1 d .
H11A H 1.0354 0.5850 -0.1314 0.456 Uiso 1 1 calc R
H11B H 1.0315 0.6470 -0.0949 0.456 Uiso 1 1 calc R
H11C H 1.1166 0.6081 -0.1186 0.456 Uiso 1 1 calc R
C118 C 1.1386(8) 0.7278(6) -0.1919(8) 0.160(5) Uiso 1 1 d G
C119 C 1.1940(11) 0.7382(8) -0.2481(6) 0.242(9) Uiso 1 1 d G
H119 H 1.1963 0.7079 -0.2759 0.290 Uiso 1 1 calc R
C120 C 1.2459(9) 0.7937(10) -0.2628(7) 0.353(15) Uiso 1 1 d G
H120 H 1.2829 0.8007 -0.3005 0.423 Uiso 1 1 calc R
C121 C 1.2423(11) 0.8389(7) -0.2213(12) 0.341(14) Uiso 1 1 d G
H121 H 1.2770 0.8761 -0.2311 0.409 Uiso 1 1 calc R
C122 C 1.1869(14) 0.8285(8) -0.1650(10) 0.379(17) Uiso 1 1 d G
H122 H 1.1846 0.8588 -0.1372 0.454 Uiso 1 1 calc R
C123 C 1.1351(11) 0.7730(10) -0.1503(5) 0.377(17) Uiso 1 1 d G
H123 H 1.0980 0.7660 -0.1127 0.453 Uiso 1 1 calc R
C124 C 0.2727(6) 0.2832(5) 0.7407(4) 0.081(3) Uani 1 1 d .
C125 C 0.2493(8) 0.2096(7) 0.7582(6) 0.129(4) Uiso 1 1 d .
C126 C 0.2347(15) 0.1719(12) 0.7231(10) 0.282(11) Uiso 1 1 d .
H12A H 0.1967 0.1931 0.7056 0.423 Uiso 1 1 calc R
H12B H 0.2094 0.1317 0.7435 0.423 Uiso 1 1 calc R
H12C H 0.2870 0.1621 0.6935 0.423 Uiso 1 1 calc R
C127 C 0.3092(6) 0.1836(4) 0.7901(4) 0.119(4) Uiso 1 1 d G
C128 C 0.3964(7) 0.1776(5) 0.7647(3) 0.169(6) Uiso 1 1 d G
H128 H 0.4224 0.1921 0.7263 0.202 Uiso 1 1 calc R
C129 C 0.4448(5) 0.1499(5) 0.7967(5) 0.173(6) Uiso 1 1 d G
H129 H 0.5032 0.1459 0.7797 0.207 Uiso 1 1 calc R
C130 C 0.4059(7) 0.1282(4) 0.8542(5) 0.172(6) Uiso 1 1 d G
H130 H 0.4382 0.1097 0.8756 0.206 Uiso 1 1 calc R
C131 C 0.3186(8) 0.1343(5) 0.8796(3) 0.181(6) Uiso 1 1 d G
H131 H 0.2926 0.1198 0.9180 0.218 Uiso 1 1 calc R
C132 C 0.2703(5) 0.1619(5) 0.8476(5) 0.169(6) Uiso 1 1 d G
H132 H 0.2119 0.1660 0.8646 0.203 Uiso 1 1 calc R

loop_
_atom_site_aniso_label
_atom_site_aniso_U_11
_atom_site_aniso_U_22
_atom_site_aniso_U_33
_atom_site_aniso_U_23
_atom_site_aniso_U_13
_atom_site_aniso_U_12
Eu1 0.0479(2) 0.0555(3) 0.0476(2) 0.00742(18) -0.01525(18) -0.00854(18)
Eu2 0.0553(3) 0.0522(2) 0.0475(2) 0.00463(18) -0.01308(19) -0.01462(19)
O1 0.076(4) 0.057(3) 0.085(4) 0.010(3) -0.037(3) -0.015(3)
O2 0.066(3) 0.058(3) 0.056(3) 0.011(2) -0.030(3) -0.014(3)
O3 0.059(3) 0.063(3) 0.051(3) 0.005(3) -0.012(3) -0.024(3)
O4 0.071(4) 0.065(4) 0.066(3) -0.001(3) -0.010(3) -0.018(3)
N1 0.101(6) 0.051(4) 0.125(7) 0.007(4) -0.053(5) -0.014(4)
N2 0.060(4) 0.049(4) 0.053(4) 0.001(3) -0.010(3) -0.013(3)
N3 0.048(4) 0.063(4) 0.061(4) 0.026(3) -0.022(3) -0.016(3)
N4 0.069(4) 0.055(4) 0.048(4) 0.002(3) -0.007(3) -0.021(3)
N5 0.057(4) 0.052(4) 0.062(4) 0.010(3) -0.021(3) -0.021(3)
N6 0.089(6) 0.089(5) 0.068(5) -0.004(4) 0.000(4) -0.046(5)
C1 0.061(5) 0.059(5) 0.076(6) 0.013(4) -0.024(5) -0.004(4)
C2 0.064(5) 0.061(5) 0.055(5) 0.014(4) -0.022(4) -0.007(4)
C3 0.081(7) 0.068(6) 0.129(8) 0.030(6) -0.064(6) -0.028(5)
C4 0.074(7) 0.117(9) 0.145(10) 0.037(7) -0.068(7) -0.037(6)
C5 0.070(6) 0.067(6) 0.106(7) 0.029(5) -0.055(5) -0.017(5)
C6 0.055(5) 0.054(5) 0.089(6) 0.024(4) -0.032(5) -0.009(4)
C7 0.055(5) 0.041(4) 0.067(5) 0.013(4) -0.026(4) -0.009(3)
C8 0.051(5) 0.062(5) 0.071(5) 0.016(4) -0.028(4) -0.022(4)
C9 0.084(6) 0.059(5) 0.068(5) 0.018(4) -0.042(5) -0.034(4)
C10 0.082(6) 0.078(6) 0.057(5) 0.015(4) -0.032(5) -0.032(5)
C11 0.087(6) 0.083(6) 0.052(5) 0.004(4) -0.034(5) -0.033(5)
C12 0.065(5) 0.079(6) 0.046(4) 0.021(4) -0.018(4) -0.022(4)
C13 0.053(5) 0.048(4) 0.048(4) 0.000(3) -0.007(4) -0.015(4)
C14 0.054(5) 0.045(4) 0.055(5) 0.000(3) -0.014(4) -0.008(4)
C15 0.093(7) 0.073(6) 0.055(5) 0.005(4) -0.016(5) -0.039(5)
C16 0.085(6) 0.070(5) 0.050(5) 0.013(4) -0.023(4) -0.022(5)
C17 0.104(7) 0.055(5) 0.058(5) 0.011(4) -0.021(5) -0.034(5)
C18 0.071(6) 0.076(6) 0.052(5) -0.015(4) -0.014(4) -0.022(5)
C19 0.059(5) 0.055(5) 0.057(5) 0.008(4) -0.015(4) -0.009(4)
C20 0.056(5) 0.051(5) 0.053(5) 0.000(4) -0.011(4) -0.014(4)
C21 0.072(5) 0.059(5) 0.040(4) 0.001(4) -0.017(4) -0.021(4)
C22 0.083(7) 0.087(7) 0.084(6) -0.022(5) 0.006(5) -0.039(6)
C23 0.132(10) 0.097(8) 0.091(7) -0.038(6) -0.002(7) -0.046(7)
C24 0.071(6) 0.113(8) 0.092(7) -0.002(6) -0.020(6) -0.034(6)
C25 0.061(5) 0.049(4) 0.070(5) 0.000(4) -0.025(4) -0.025(4)
C26 0.043(5) 0.070(5) 0.066(5) 0.009(4) -0.019(4) -0.017(4)
O5 0.064(4) 0.069(4) 0.055(3) -0.004(3) -0.024(3) 0.000(3)
O6 0.052(3) 0.073(4) 0.051(3) 0.008(3) -0.020(3) 0.001(3)
O7 0.064(3) 0.048(3) 0.062(3) 0.008(2) -0.022(3) -0.013(3)
O8 0.087(4) 0.061(3) 0.074(4) 0.005(3) -0.047(3) -0.018(3)
N7 0.089(5) 0.093(5) 0.036(4) 0.016(3) -0.018(4) -0.016(4)
N8 0.059(4) 0.052(4) 0.049(4) 0.002(3) -0.024(3) -0.007(3)
N9 0.063(4) 0.061(4) 0.052(4) 0.007(3) -0.017(3) -0.010(3)
N10 0.055(4) 0.044(3) 0.046(3) 0.007(3) -0.018(3) -0.015(3)
N11 0.069(4) 0.050(4) 0.047(3) 0.006(3) -0.025(3) -0.014(3)
N12 0.124(7) 0.049(5) 0.172(9) 0.013(5) -0.094(7) -0.012(4)
C27 0.051(5) 0.082(6) 0.044(5) -0.006(4) -0.020(4) 0.001(4)
C28 0.056(5) 0.071(5) 0.059(5) 0.020(4) -0.032(4) -0.010(4)
C29 0.080(7) 0.091(8) 0.109(9) 0.025(6) -0.025(7) 0.001(6)
C30 0.078(7) 0.112(8) 0.065(6) 0.009(6) -0.012(5) 0.030(6)
C31 0.073(6) 0.092(7) 0.066(6) 0.006(5) -0.017(5) 0.014(5)
C32 0.048(5) 0.075(6) 0.048(5) 0.004(4) -0.005(4) 0.003(4)
C33 0.060(5) 0.057(5) 0.046(4) 0.007(4) -0.021(4) -0.010(4)
C34 0.049(5) 0.066(5) 0.041(4) 0.003(4) -0.016(4) -0.003(4)
C35 0.064(6) 0.097(7) 0.046(5) 0.001(4) -0.016(4) 0.010(5)
C36 0.055(5) 0.088(6) 0.043(4) 0.004(4) -0.015(4) -0.009(4)
C37 0.072(6) 0.072(6) 0.043(5) 0.000(4) 0.013(4) 0.001(5)
C38 0.065(5) 0.069(5) 0.059(5) 0.005(4) -0.025(4) 0.012(4)
C39 0.055(5) 0.060(5) 0.045(4) -0.008(4) -0.012(4) -0.007(4)
C40 0.052(4) 0.033(4) 0.048(4) -0.005(3) -0.008(4) -0.009(3)
C41 0.070(6) 0.073(6) 0.066(5) 0.002(4) -0.032(5) -0.004(5)
C42 0.087(6) 0.065(5) 0.049(4) 0.015(4) -0.028(4) -0.028(5)
C43 0.082(6) 0.080(6) 0.059(5) 0.015(4) -0.026(5) -0.031(5)
C44 0.065(5) 0.073(6) 0.054(5) 0.014(4) -0.020(4) -0.023(4)
C45 0.049(5) 0.056(5) 0.056(4) -0.007(4) -0.025(4) -0.013(4)
C46 0.057(5) 0.045(4) 0.041(4) -0.003(3) -0.014(4) -0.011(4)
C47 0.045(4) 0.055(4) 0.040(4) 0.005(3) -0.005(3) -0.018(4)
C48 0.058(5) 0.063(5) 0.063(5) 0.003(4) -0.015(4) -0.009(4)
C49 0.078(6) 0.072(6) 0.064(5) 0.004(4) -0.041(5) -0.010(5)
C50 0.079(6) 0.068(6) 0.063(5) -0.011(4) -0.028(5) 0.004(5)
C51 0.076(5) 0.049(4) 0.041(4) 0.003(3) -0.023(4) -0.013(4)
C52 0.085(7) 0.060(6) 0.082(6) 0.006(5) -0.030(5) -0.013(5)
O9 0.041(3) 0.079(4) 0.074(4) -0.007(3) -0.003(3) -0.011(3)
O10 0.050(3) 0.052(3) 0.059(3) -0.001(3) -0.014(2) -0.012(2)
O11 0.064(4) 0.052(3) 0.053(3) -0.001(3) -0.017(3) 0.000(3)
O12 0.077(4) 0.068(4) 0.061(3) 0.007(3) -0.031(3) -0.019(3)
N13 0.055(4) 0.098(6) 0.072(5) 0.013(4) 0.002(4) -0.029(4)
N14 0.049(4) 0.061(4) 0.035(3) 0.003(3) -0.007(3) -0.011(3)
N15 0.052(4) 0.064(4) 0.042(3) 0.003(3) -0.011(3) -0.024(3)
N16 0.071(4) 0.077(5) 0.034(3) 0.010(3) -0.019(3) -0.015(4)
N17 0.067(4) 0.059(4) 0.049(4) -0.008(3) -0.009(3) -0.016(3)
N18 0.079(5) 0.074(5) 0.050(4) 0.003(3) -0.019(4) -0.012(4)
C53 0.040(5) 0.071(6) 0.057(5) 0.002(4) -0.002(4) -0.004(4)
C54 0.064(5) 0.055(5) 0.039(4) 0.004(3) -0.022(4) 0.000(4)
C55 0.057(5) 0.073(6) 0.063(5) 0.002(4) -0.014(4) 0.004(4)
C56 0.071(6) 0.073(6) 0.067(5) -0.019(5) -0.022(5) 0.005(5)
C57 0.069(6) 0.070(6) 0.057(5) -0.016(4) -0.010(4) -0.007(4)
C58 0.061(5) 0.066(5) 0.039(4) 0.004(4) -0.018(4) -0.009(4)
C59 0.046(4) 0.054(5) 0.046(4) -0.002(4) -0.024(3) -0.014(4)
C60 0.045(4) 0.057(5) 0.047(4) 0.011(4) -0.014(3) -0.021(4)
C61 0.072(6) 0.066(5) 0.048(4) -0.005(4) -0.016(4) -0.019(4)
C62 0.080(6) 0.061(5) 0.050(5) -0.004(4) -0.016(4) -0.027(4)
C63 0.068(5) 0.066(5) 0.057(5) 0.021(4) -0.018(4) -0.029(4)
C64 0.087(6) 0.060(5) 0.051(5) -0.004(4) -0.014(4) -0.029(5)
C65 0.063(5) 0.057(5) 0.042(4) -0.004(4) -0.012(4) -0.018(4)
C66 0.070(6) 0.079(6) 0.049(5) 0.011(4) -0.025(4) -0.019(5)
C67 0.078(6) 0.063(5) 0.059(5) 0.000(4) -0.014(5) -0.010(4)
C68 0.081(6) 0.077(6) 0.056(5) 0.013(4) -0.028(5) 0.001(5)
C69 0.105(8) 0.090(7) 0.032(4) 0.019(4) -0.003(5) -0.008(6)
C70 0.063(5) 0.071(6) 0.051(5) -0.004(4) -0.001(4) 0.007(4)
C71 0.066(5) 0.051(5) 0.036(4) 0.004(4) -0.001(4) 0.002(4)
C72 0.044(5) 0.077(6) 0.038(4) 0.000(4) -0.005(4) -0.022(4)
C73 0.071(6) 0.058(5) 0.048(5) 0.016(4) -0.021(4) 0.000(4)
C74 0.091(8) 0.110(8) 0.077(7) 0.020(6) -0.025(6) 0.017(6)
C75 0.146(11) 0.098(8) 0.070(7) 0.017(6) 0.011(7) 0.015(7)
C76 0.127(10) 0.099(8) 0.053(6) 0.021(6) -0.016(6) 0.007(7)
C77 0.061(5) 0.060(5) 0.057(5) 0.000(4) -0.003(4) -0.009(4)
C78 0.061(5) 0.051(5) 0.047(5) 0.007(4) -0.013(4) -0.011(4)
C79 0.116(9) 0.056(6) 0.136(9) 0.005(6) -0.055(8) 0.017(6)
C88 0.126(11) 0.132(11) 0.151(12) -0.004(9) 0.036(9) -0.033(9)
C97 0.086(7) 0.099(7) 0.072(6) -0.006(5) -0.034(5) -0.019(5)
C106 0.133(12) 0.160(13) 0.218(16) 0.091(12) -0.093(11) -0.061(10)
C115 0.058(6) 0.095(7) 0.099(7) 0.006(6) -0.011(5) -0.018(5)
C124 0.111(8) 0.083(6) 0.060(5) 0.013(5) -0.043(5) -0.016(6)

loop_
_atom_type_symbol
_atom_type_description
_atom_type_scat_dispersion_real
_atom_type_scat_dispersion_imag
_atom_type_scat_source
C C 0.0033 0.0016 'International Tables Vol C Tables 4.2.6.8 and 6.1.1.4'
H H 0.0000 0.0000 'International Tables Vol C Tables 4.2.6.8 and 6.1.1.4'
N N 0.0061 0.0033 'International Tables Vol C Tables 4.2.6.8 and 6.1.1.4'
O O 0.0106 0.0060 'International Tables Vol C Tables 4.2.6.8 and 6.1.1.4'
F F 0.0171 0.0103 'International Tables Vol C Tables 4.2.6.8 and 6.1.1.4'
S S 0.1246 0.1234 'International Tables Vol C Tables 4.2.6.8 and 6.1.1.4'
Eu Eu -0.1578 3.6682 'International Tables Vol C Tables 4.2.6.8 and 6.1.1.4'

loop_
_geom_angle_atom_site_label_1
_geom_angle_atom_site_label_2
_geom_angle_atom_site_label_3
_geom_angle
O9 Eu1 O6 150.50(18)
O9 Eu1 O5 77.60(19)
O6 Eu1 O5 126.47(18)
O9 Eu1 O1 76.76(19)
O6 Eu1 O1 91.47(18)
O5 Eu1 O1 76.78(17)
O9 Eu1 O2 90.54(18)
O6 Eu1 O2 74.74(17)
O5 Eu1 O2 150.98(18)
O1 Eu1 O2 126.57(17)
O9 Eu1 O10 126.26(18)
O6 Eu1 O10 75.23(16)
O5 Eu1 O10 90.41(16)
O1 Eu1 O10 151.02(18)
O2 Eu1 O10 75.28(16)
O9 Eu1 N8 134.00(19)
O6 Eu1 N8 63.94(18)
O5 Eu1 N8 62.69(18)
O1 Eu1 N8 72.56(18)
O2 Eu1 N8 135.36(17)
O10 Eu1 N8 78.46(17)
O9 Eu1 N14 62.57(18)
O6 Eu1 N14 134.32(17)
O5 Eu1 N14 74.84(18)
O1 Eu1 N14 134.21(18)
O2 Eu1 N14 76.19(17)
O10 Eu1 N14 63.71(17)
N8 Eu1 N14 122.04(18)
O9 Eu1 N2 72.64(18)
O6 Eu1 N2 77.89(18)
O5 Eu1 N2 134.29(18)
O1 Eu1 N2 63.26(19)
O2 Eu1 N2 63.40(18)
O10 Eu1 N2 135.23(17)
N8 Eu1 N2 119.69(19)
N14 Eu1 N2 118.12(19)
O9 Eu1 C33 164.25(18)
O6 Eu1 C33 19.21(16)
O5 Eu1 C33 107.51(19)
O1 Eu1 C33 89.75(19)
O2 Eu1 C33 91.08(18)
O10 Eu1 C33 69.20(17)
N8 Eu1 C33 45.57(18)
N14 Eu1 C33 132.89(17)
N2 Eu1 C33 94.16(18)
O9 Eu1 C27 91.08(19)
O6 Eu1 C27 109.36(19)
O5 Eu1 C27 18.61(18)
O1 Eu1 C27 67.15(19)
O2 Eu1 C27 166.11(18)
O10 Eu1 C27 92.71(18)
N8 Eu1 C27 45.54(19)
N14 Eu1 C27 92.36(19)
N2 Eu1 C27 130.1(2)
C33 Eu1 C27 91.1(2)
O9 Eu1 C59 107.86(19)
O6 Eu1 C59 90.77(17)
O5 Eu1 C59 89.48(16)
O1 Eu1 C59 164.37(18)
O2 Eu1 C59 68.86(16)
O10 Eu1 C59 18.75(16)
N8 Eu1 C59 94.65(18)
N14 Eu1 C59 45.69(17)
N2 Eu1 C59 132.26(18)
C33 Eu1 C59 87.30(18)
C27 Eu1 C59 97.55(18)
O8 Eu2 O3 88.27(18)
O8 Eu2 O11 149.38(17)
O3 Eu2 O11 74.54(18)
O8 Eu2 O12 80.11(19)
O3 Eu2 O12 151.17(18)
O11 Eu2 O12 126.10(19)
O8 Eu2 O4 78.45(19)
O3 Eu2 O4 126.46(16)
O11 Eu2 O4 91.47(18)
O12 Eu2 O4 77.07(17)
O8 Eu2 O7 125.65(17)
O3 Eu2 O7 76.32(16)
O11 Eu2 O7 75.26(16)
O12 Eu2 O7 89.14(16)
O4 Eu2 O7 150.09(18)
O8 Eu2 N11 62.74(18)
O3 Eu2 N11 79.65(17)
O11 Eu2 N11 135.20(17)
O12 Eu2 N11 71.56(19)
O4 Eu2 N11 133.15(18)
O7 Eu2 N11 63.31(18)
O8 Eu2 N17 138.0(2)
O3 Eu2 N17 133.56(19)
O11 Eu2 N17 62.12(19)
O12 Eu2 N17 64.2(2)
O4 Eu2 N17 72.82(18)
O7 Eu2 N17 77.29(18)
N11 Eu2 N17 120.02(19)
O8 Eu2 N5 74.05(18)
O3 Eu2 N5 62.73(17)
O11 Eu2 N5 75.56(18)
O12 Eu2 N5 136.31(17)
O4 Eu2 N5 63.75(18)
O7 Eu2 N5 134.55(17)
N11 Eu2 N5 122.78(19)
N17 Eu2 N5 117.16(19)
O8 Eu2 C52 18.71(17)
O3 Eu2 C52 89.8(2)
O11 Eu2 C52 162.9(2)
O12 Eu2 C52 71.0(2)
O4 Eu2 C52 92.4(2)
O7 Eu2 C52 108.17(19)
N11 Eu2 C52 44.86(19)
N17 Eu2 C52 134.8(2)
N5 Eu2 C52 91.3(2)
C1 O1 Eu1 124.5(5)
C7 O2 Eu1 124.3(4)
C20 O3 Eu2 126.2(4)
C26 O4 Eu2 123.7(5)
C1 N1 C79 122.7(8)
C2 N2 C6 119.9(6)
C2 N2 Eu1 119.6(5)
C6 N2 Eu1 119.6(5)
C7 N3 C8 126.6(6)
C20 N4 C19 125.7(6)
C21 N5 C25 121.6(6)
C21 N5 Eu2 120.1(4)
C25 N5 Eu2 118.0(5)
C26 N6 C88 120.6(8)
O1 C1 N1 123.0(8)
O1 C1 C2 118.2(7)
N1 C1 C2 118.7(8)
N2 C2 C3 121.2(7)
N2 C2 C1 113.5(7)
C3 C2 C1 125.3(7)
C4 C3 C2 119.4(8)
C3 C4 C5 118.3(8)
C6 C5 C4 118.9(8)
C5 C6 N2 122.0(7)
C5 C6 C7 126.3(7)
N2 C6 C7 111.6(6)
O2 C7 N3 124.2(6)
O2 C7 C6 118.3(6)
N3 C7 C6 117.3(6)
C9 C8 C10 118.0(7)
C9 C8 N3 126.5(7)
C10 C8 N3 115.3(6)
C8 C9 C11 120.0(7)
C12 C10 C8 119.8(7)
C13 C11 C9 124.5(7)
C10 C12 C13 120.8(7)
C11 C13 C12 116.7(6)
C11 C13 C14 122.0(7)
C12 C13 C14 121.2(6)
C16 C14 C15 116.5(7)
C16 C14 C13 122.3(7)
C15 C14 C13 121.2(6)
C14 C15 C17 121.5(7)
C14 C16 C18 123.5(7)
C19 C17 C15 120.5(7)
C16 C18 C19 119.3(7)
C17 C19 C18 118.7(7)
C17 C19 N4 125.3(7)
C18 C19 N4 115.9(7)
O3 C20 N4 125.3(6)
O3 C20 C21 116.8(6)
N4 C20 C21 117.8(6)
N5 C21 C22 121.7(7)
N5 C21 C20 112.8(6)
C22 C21 C20 125.5(7)
C21 C22 C23 119.3(8)
C24 C23 C22 118.2(8)
C25 C24 C23 119.4(8)
N5 C25 C24 119.6(8)
N5 C25 C26 113.5(6)
C24 C25 C26 126.8(7)
O4 C26 N6 123.6(8)
O4 C26 C25 120.4(6)
N6 C26 C25 116.0(7)
C27 O5 Eu1 122.4(5)
C33 O6 Eu1 121.1(4)
C46 O7 Eu2 122.4(4)
C52 O8 Eu2 123.9(5)
C27 N7 C97 121.1(8)
C32 N8 C28 118.5(7)
C32 N8 Eu1 121.1(5)
C28 N8 Eu1 118.5(5)
C33 N9 C34 127.7(7)
C46 N10 C45 128.2(6)
C51 N11 C47 119.3(6)
C51 N11 Eu2 118.8(4)
C47 N11 Eu2 121.5(5)
C52 N12 C106 119.6(8)
O5 C27 N7 123.5(8)
O5 C27 C28 120.2(7)
N7 C27 C28 116.3(8)
O5 C27 Eu1 39.0(3)
N7 C27 Eu1 157.2(6)
C28 C27 Eu1 82.9(4)
N8 C28 C29 118.4(8)
N8 C28 C27 110.4(7)
C29 C28 C27 131.1(8)
C30 C29 C28 119.2(10)
C31 C30 C29 122.4(10)
C30 C31 C32 118.8(9)
N8 C32 C31 122.6(8)
N8 C32 C33 108.9(7)
C31 C32 C33 128.3(8)
O6 C33 N9 123.9(7)
O6 C33 C32 119.4(7)
N9 C33 C32 116.8(7)
O6 C33 Eu1 39.7(3)
N9 C33 Eu1 153.4(5)
C32 C33 Eu1 83.5(4)
C35 C34 C36 117.7(7)
C35 C34 N9 118.5(7)
C36 C34 N9 123.6(7)
C34 C35 C37 122.6(8)
C38 C36 C34 118.7(7)
C35 C37 C39 121.8(7)
C36 C38 C39 125.2(8)
C38 C39 C37 113.9(7)
C38 C39 C40 123.2(7)
C37 C39 C40 122.8(7)
C41 C40 C42 116.3(7)
C41 C40 C39 122.7(7)
C42 C40 C39 121.0(6)
C40 C41 C43 123.5(8)
C40 C42 C44 120.8(7)
C45 C43 C41 119.0(7)
C45 C44 C42 121.4(8)
C43 C45 C44 118.9(7)
C43 C45 N10 124.8(6)
C44 C45 N10 116.1(6)
O7 C46 N10 122.8(7)
O7 C46 C47 118.8(6)
N10 C46 C47 118.2(6)
N11 C47 C48 122.3(7)
N11 C47 C46 111.8(6)
C48 C47 C46 125.9(6)
C49 C48 C47 119.7(7)
C48 C49 C50 118.0(8)
C49 C50 C51 121.0(8)
N11 C51 C50 119.8(7)
N11 C51 C52 112.4(7)
C50 C51 C52 127.6(8)
O8 C52 N12 121.8(8)
O8 C52 C51 119.0(8)
N12 C52 C51 119.2(8)
O8 C52 Eu2 37.4(4)
N12 C52 Eu2 156.7(6)
C51 C52 Eu2 82.8(5)
C53 O9 Eu1 127.0(5)
C59 O10 Eu1 121.2(4)
C72 O11 Eu2 124.4(5)
C78 O12 Eu2 123.7(5)
C53 N13 C115 121.6(8)
C54 N14 C58 119.7(6)
C54 N14 Eu1 120.0(5)
C58 N14 Eu1 120.0(5)
C59 N15 C60 124.9(6)
C72 N16 C71 124.4(7)
C73 N17 C77 122.4(7)
C73 N17 Eu2 121.0(5)
C77 N17 Eu2 116.3(6)
C78 N18 C124 124.4(8)
O9 C53 N13 125.2(8)
O9 C53 C54 115.5(7)
N13 C53 C54 119.2(8)
N14 C54 C55 122.8(7)
N14 C54 C53 113.5(6)
C55 C54 C53 123.7(7)
C56 C55 C54 116.1(7)
C55 C56 C57 123.0(8)
C58 C57 C56 115.8(7)
N14 C58 C57 122.4(7)
N14 C58 C59 110.4(6)
C57 C58 C59 127.2(7)
O10 C59 N15 125.9(7)
O10 C59 C58 120.7(6)
N15 C59 C58 113.4(6)
O10 C59 Eu1 40.1(3)
N15 C59 Eu1 156.4(4)
C58 C59 Eu1 83.6(4)
C62 C60 C61 119.2(7)
C62 C60 N15 126.9(6)
C61 C60 N15 113.9(7)
C63 C61 C60 119.7(7)
C60 C62 C64 119.3(7)
C61 C63 C65 122.6(7)
C62 C64 C65 121.8(8)
C63 C65 C64 116.7(7)
C63 C65 C66 122.3(7)
C64 C65 C66 120.8(7)
C68 C66 C67 117.9(7)
C68 C66 C65 124.3(8)
C67 C66 C65 117.8(8)
C66 C67 C69 119.6(9)
C66 C68 C70 120.8(8)
C71 C69 C67 120.8(8)
C71 C70 C68 121.3(8)
C70 C71 C69 119.5(7)
C70 C71 N16 115.2(7)
C69 C71 N16 125.2(7)
O11 C72 N16 127.1(7)
O11 C72 C73 117.2(7)
N16 C72 C73 115.6(8)
N17 C73 C74 120.6(8)
N17 C73 C72 111.7(8)
C74 C73 C72 127.6(8)
C73 C74 C75 119.4(9)
C76 C75 C74 118.2(11)
C75 C76 C77 119.5(9)
N17 C77 C76 119.8(8)
N17 C77 C78 115.4(8)
C76 C77 C78 124.7(8)
O12 C78 N18 120.2(8)
O12 C78 C77 118.1(7)
N18 C78 C77 121.7(8)
C80 C79 N1 104.0(13)
C79 C80 C81 116(2)
C79 C80 C82 105.7(14)
C81 C80 C82 93.2(19)
C83 C82 C87 120.0
C83 C82 C80 119.3(11)
C87 C82 C80 120.5(11)
C84 C83 C82 120.0
C83 C84 C85 120.0
C84 C85 C86 120.0
C87 C86 C85 120.0
C86 C87 C82 120.0
C89 C88 N6 132.1(17)
C88 C89 C90 112(3)
C88 C89 C91 100(2)
C90 C89 C91 87(2)
C92 C91 C96 120.0
C92 C91 C89 118(2)
C96 C91 C89 122(2)
C93 C92 C91 120.0
C94 C93 C92 120.0
C93 C94 C95 120.0
C96 C95 C94 120.0
C95 C96 C91 120.0
N7 C97 C98 116.3(8)
C99 C98 C97 129.7(16)
C99 C98 C100 120.2(15)
C97 C98 C100 110.1(10)
C101 C100 C105 120.0
C101 C100 C98 116.9(9)
C105 C100 C98 123.0(9)
C102 C101 C100 120.0
C101 C102 C103 120.0
C102 C103 C104 120.0
C105 C104 C103 120.0
C104 C105 C100 120.0
C107 C106 N12 103.6(12)
C106 C107 C108 109.5(16)
C106 C107 C109 92.7(10)
C108 C107 C109 123.8(13)
C110 C109 C114 120.0
C110 C109 C107 117.9(8)
C114 C109 C107 120.5(9)
C109 C110 C111 120.0
C112 C111 C110 120.0
C111 C112 C113 120.0
C114 C113 C112 120.0
C113 C114 C109 120.0
N13 C115 C116 106.1(8)
C118 C116 C117 127.0(15)
C118 C116 C115 96.5(9)
C117 C116 C115 111.2(13)
C119 C118 C123 120.0
C119 C118 C116 114.8(15)
C123 C118 C116 125.1(15)
C120 C119 C118 120.0
C119 C120 C121 120.0
C122 C121 C120 120.0
C123 C122 C121 120.0
C122 C123 C118 120.0
N18 C124 C125 111.8(8)
C126 C125 C127 116.6(16)
C126 C125 C124 121.0(16)
C127 C125 C124 106.8(10)
C128 C127 C132 120.0
C128 C127 C125 124.5(9)
C132 C127 C125 115.4(9)
C127 C128 C129 120.0
C130 C129 C128 120.0
C129 C130 C131 120.0
C130 C131 C132 120.0
C131 C132 C127 120.0

loop_
_geom_bond_atom_site_label_1
_geom_bond_atom_site_label_2
_geom_bond_distance
Eu1 O9 2.405(5)
Eu1 O6 2.417(5)
Eu1 O5 2.426(5)
Eu1 O1 2.436(5)
Eu1 O2 2.452(5)
Eu1 O10 2.455(4)
Eu1 N8 2.527(6)
Eu1 N14 2.546(6)
Eu1 N2 2.554(6)
Eu1 C33 3.242(8)
Eu1 C27 3.253(8)
Eu1 C59 3.262(7)
Eu2 O8 2.389(6)
Eu2 O3 2.414(5)
Eu2 O11 2.422(5)
Eu2 O12 2.422(5)
Eu2 O4 2.443(5)
Eu2 O7 2.479(4)
Eu2 N11 2.545(6)
Eu2 N17 2.562(7)
Eu2 N5 2.589(6)
Eu2 C52 3.265(10)
O1 C1 1.241(9)
O2 C7 1.237(8)
O3 C20 1.249(8)
O4 C26 1.246(8)
N1 C1 1.331(10)
N1 C79 1.465(12)
N2 C2 1.317(9)
N2 C6 1.361(9)
N3 C7 1.317(9)
N3 C8 1.428(8)
N4 C20 1.325(8)
N4 C19 1.436(9)
N5 C21 1.304(9)
N5 C25 1.356(8)
N6 C26 1.317(9)
N6 C88 1.532(14)
C1 C2 1.502(11)
C2 C3 1.406(10)
C3 C4 1.367(12)
C4 C5 1.419(12)
C5 C6 1.351(10)
C6 C7 1.509(10)
C8 C9 1.333(9)
C8 C10 1.417(10)
C9 C11 1.363(10)
C10 C12 1.368(10)
C11 C13 1.326(10)
C12 C13 1.384(9)
C13 C14 1.485(9)
C14 C16 1.357(9)
C14 C15 1.380(10)
C15 C17 1.390(10)
C16 C18 1.377(10)
C17 C19 1.364(10)
C18 C19 1.382(10)
C20 C21 1.526(9)
C21 C22 1.340(10)
C22 C23 1.412(12)
C23 C24 1.380(12)
C24 C25 1.372(11)
C25 C26 1.483(11)
O5 C27 1.229(9)
O6 C33 1.246(9)
O7 C46 1.264(8)
O8 C52 1.262(10)
N7 C27 1.328(9)
N7 C97 1.467(10)
N8 C32 1.344(9)
N8 C28 1.370(9)
N9 C33 1.342(9)
N9 C34 1.403(9)
N10 C46 1.313(8)
N10 C45 1.421(9)
N11 C51 1.341(9)
N11 C47 1.343(8)
N12 C52 1.356(11)
N12 C106 1.674(16)
C27 C28 1.473(11)
C28 C29 1.397(12)
C29 C30 1.350(12)
C30 C31 1.297(11)
C31 C32 1.358(11)
C32 C33 1.517(10)
C34 C35 1.346(10)
C34 C36 1.385(10)
C35 C37 1.353(10)
C36 C38 1.361(10)
C37 C39 1.397(11)
C38 C39 1.363(10)
C39 C40 1.451(10)
C40 C41 1.368(10)
C40 C42 1.384(10)
C41 C43 1.417(11)
C42 C44 1.407(10)
C43 C45 1.357(10)
C44 C45 1.373(9)
C46 C47 1.505(10)
C47 C48 1.400(10)
C48 C49 1.362(10)
C49 C50 1.379(10)
C50 C51 1.415(10)
C51 C52 1.443(10)
O9 C53 1.220(9)
O10 C59 1.225(8)
O11 C72 1.237(9)
O12 C78 1.262(9)
N13 C53 1.279(9)
N13 C115 1.472(10)
N14 C54 1.289(8)
N14 C58 1.361(8)
N15 C59 1.376(8)
N15 C60 1.450(8)
N16 C72 1.337(10)
N16 C71 1.457(9)
N17 C73 1.301(9)
N17 C77 1.364(9)
N18 C78 1.307(9)
N18 C124 1.431(10)
C53 C54 1.533(10)
C54 C55 1.423(10)
C55 C56 1.334(10)
C56 C57 1.409(10)
C57 C58 1.362(10)
C58 C59 1.499(10)
C60 C62 1.364(10)
C60 C61 1.394(10)
C61 C63 1.341(10)
C62 C64 1.376(10)
C63 C65 1.367(10)
C64 C65 1.379(10)
C65 C66 1.476(10)
C66 C68 1.374(11)
C66 C67 1.400(11)
C67 C69 1.405(10)
C68 C70 1.391(10)
C69 C71 1.361(11)
C70 C71 1.348(10)
C72 C73 1.496(10)
C73 C74 1.323(12)
C74 C75 1.492(13)
C75 C76 1.308(14)
C76 C77 1.400(13)
C77 C78 1.468(11)
C79 C80 1.44(2)
C80 C81 1.59(3)
C80 C82 1.73(2)
C82 C83 1.3900
C82 C87 1.3900
C83 C84 1.3900
C84 C85 1.3900
C85 C86 1.3900
C86 C87 1.3900
C88 C89 1.52(3)
C89 C90 1.525(10)
C89 C91 1.76(3)
C91 C92 1.3900
C91 C96 1.3900
C92 C93 1.3900
C93 C94 1.3900
C94 C95 1.3900
C95 C96 1.3900
C97 C98 1.512(15)
C98 C99 1.24(2)
C98 C100 1.548(14)
C100 C101 1.3900
C100 C105 1.3900
C101 C102 1.3900
C102 C103 1.3900
C103 C104 1.3900
C104 C105 1.3900
C106 C107 1.465(10)
C107 C108 1.468(9)
C107 C109 1.534(9)
C109 C110 1.3900
C109 C114 1.3900
C110 C111 1.3900
C111 C112 1.3900
C112 C113 1.3900
C113 C114 1.3900
C115 C116 1.628(15)
C116 C118 1.463(15)
C116 C117 1.50(2)
C118 C119 1.3900
C118 C123 1.3900
C119 C120 1.3900
C120 C121 1.3900
C121 C122 1.3900
C122 C123 1.3900
C124 C125 1.551(15)
C125 C126 1.26(2)
C125 C127 1.528(15)
C127 C128 1.3900
C127 C132 1.3900
C128 C129 1.3900
C129 C130 1.3900
C130 C131 1.3900
C131 C132 1.3900
